data_7014847
loop_
_publ_author_name
'Poirier, Valentin'
'Roisnel, Thierry'
'Carpentier, Jean-Fran\,cois'
'Sarazin, Yann'

_publ_section_title
;
 Zinc and magnesium complexes supported by bulky multidentate
 amino-ether phenolate ligands: potent pre-catalysts for the immortal
 ring-opening polymerisation of cyclic esters.
;
_journal_issue 2
_journal_name_full 'Dalton transactions (Cambridge, England : 2003)'
_journal_page_first 523
_journal_page_last 534
_journal_paper_doi 10.1039/c0dt01219j
_journal_volume 40
_journal_year 2011
_chemical_compound_source 'synthesis as described'
_chemical_formula_moiety 'C27 H47 N O5 Zn, C27 H47 N O5 Zn'
_chemical_formula_sum 'C27 H47 N O5 Zn'
_chemical_formula_weight 531.02
_chemical_name_systematic
;
?
;
_space_group_IT_number 2
_symmetry_cell_setting triclinic
_symmetry_Int_Tables_number 2
_symmetry_space_group_name_Hall '-P 1'
_symmetry_space_group_name_H-M 'P -1'
_atom_sites_solution_hydrogens geom
_atom_sites_solution_primary direct
_atom_sites_solution_secondary difmap
_audit_conform_dict_location ftp://ftp.iucr.org/pub/cif_core.dic
_audit_conform_dict_name cif_core.dic
_audit_conform_dict_version 2.3
_audit_creation_date 2009-06-08T14:17:06-00:00
_audit_creation_method 'WinGX routine CIF_UPDATE'
_cell_angle_alpha 74.056(3)
_cell_angle_beta 86.334(3)
_cell_angle_gamma 85.641(3)
_cell_formula_units_Z 4
_cell_length_a 9.9972(5)
_cell_length_b 16.8148(9)
_cell_length_c 17.4778(10)
_cell_measurement_reflns_used 5227
_cell_measurement_temperature 100(2)
_cell_measurement_theta_max 27.4
_cell_measurement_theta_min 2.41
_cell_measurement_wavelength 0.71073
_cell_volume 2814.0(3)
_computing_cell_refinement 'Bruker SMART'
_computing_data_collection 'Bruker SAINT'
_computing_data_reduction 'Bruker SAINT'
_computing_molecular_graphics 'Ortep-3 for Windows (Farrugia,1997)'
_computing_publication_material 'WinGX publication routines (Farrugia,1999)'
_computing_structure_refinement 'SHELXL-97 (Sheldrick, 1997)'
_computing_structure_solution 'SIR97 (Altomare et al., 1999)'
_diffrn_ambient_temperature 100(2)
_diffrn_detector 'CCD plate'
_diffrn_measured_fraction_theta_full 0.984
_diffrn_measured_fraction_theta_max 0.984
_diffrn_measurement_device_type 'APEXII, Bruker-AXS'
_diffrn_measurement_method 'CCD rotation images, thin slices'
_diffrn_radiation_monochromator graphite
_diffrn_radiation_probe x-ray
_diffrn_radiation_type MoK\a
_diffrn_radiation_wavelength 0.71073
_diffrn_reflns_av_R_equivalents 0.0509
_diffrn_reflns_av_unetI/netI 0.0577
_diffrn_reflns_limit_h_max 10
_diffrn_reflns_limit_h_min -12
_diffrn_reflns_limit_k_max 21
_diffrn_reflns_limit_k_min -21
_diffrn_reflns_limit_l_max 22
_diffrn_reflns_limit_l_min -22
_diffrn_reflns_number 42261
_diffrn_reflns_theta_full 27.47
_diffrn_reflns_theta_max 27.47
_diffrn_reflns_theta_min 2.99
_exptl_absorpt_coefficient_mu 0.907
_exptl_absorpt_correction_T_max 0.755
_exptl_absorpt_correction_T_min 0.621
_exptl_absorpt_correction_type multi-scan
_exptl_absorpt_process_details
;
[Sheldrick, G.M. (2002). SADABS Bruker AXS Inc., Madison, Wisconsin, USA]
;
_exptl_crystal_colour colourless
_exptl_crystal_density_diffrn 1.253
_exptl_crystal_density_method 'not measured'
_exptl_crystal_description prism
_exptl_crystal_F_000 1144
_exptl_crystal_size_max 0.55
_exptl_crystal_size_mid 0.49
_exptl_crystal_size_min 0.31
_refine_diff_density_max 0.493
_refine_diff_density_min -0.338
_refine_diff_density_rms 0.069
_refine_ls_extinction_method none
_refine_ls_goodness_of_fit_ref 0.892
_refine_ls_hydrogen_treatment constr
_refine_ls_matrix_type full
_refine_ls_number_parameters 627
_refine_ls_number_reflns 12674
_refine_ls_number_restraints 0
_refine_ls_restrained_S_all 0.892
_refine_ls_R_factor_all 0.0565
_refine_ls_R_factor_gt 0.0372
_refine_ls_shift/su_max 0.003
_refine_ls_shift/su_mean 0
_refine_ls_structure_factor_coef Fsqd
_refine_ls_weighting_details 'calc w=1/[\s^2^(Fo^2^)+(0.0598P)^2^+1.3050P] where P=(Fo^2^+2Fc^2^)/3'
_refine_ls_weighting_scheme calc
_refine_ls_wR_factor_gt 0.0925
_refine_ls_wR_factor_ref 0.1039
_reflns_number_gt 9621
_reflns_number_total 12674
_reflns_threshold_expression >2sigma(I)
_cod_data_source_file C0DT01219J.TXT
_cod_data_source_block job
_cod_database_code 7014847

loop_
_symmetry_equiv_pos_as_xyz
'x, y, z'
'-x, -y, -z'

loop_
_atom_site_label
_atom_site_type_symbol
_atom_site_fract_x
_atom_site_fract_y
_atom_site_fract_z
_atom_site_U_iso_or_equiv
_atom_site_adp_type
_atom_site_occupancy
_atom_site_symmetry_multiplicity
_atom_site_calc_flag
_atom_site_refinement_flags
_atom_site_disorder_assembly
_atom_site_disorder_group
Zn1 Zn 0.60418(2) 0.531307(14) 0.244051(14) 0.01398(7) Uani 1 1 d . . .
C1 C 0.4672(2) 0.51764(14) 0.33343(13) 0.0238(5) Uani 1 1 d . . .
H1A H 0.4618 0.5681 0.3524 0.029 Uiso 1 1 calc R . .
H1B H 0.3788 0.5138 0.3126 0.029 Uiso 1 1 calc R . .
C2 C 0.4919(3) 0.44198(16) 0.40509(14) 0.0320(6) Uani 1 1 d . . .
H2A H 0.4945 0.3912 0.3877 0.048 Uiso 1 1 calc R . .
H2B H 0.4192 0.4408 0.4457 0.048 Uiso 1 1 calc R . .
H2C H 0.5778 0.4457 0.4276 0.048 Uiso 1 1 calc R . .
O11 O 0.60617(14) 0.42986(8) 0.18825(8) 0.0169(3) Uani 1 1 d . . .
C12 C 0.5375(2) 0.35353(13) 0.21624(14) 0.0210(5) Uani 1 1 d . . .
H12A H 0.56 0.3267 0.2722 0.025 Uiso 1 1 calc R . .
H12B H 0.5712 0.3155 0.1841 0.025 Uiso 1 1 calc R . .
C13 C 0.3873(2) 0.36558(14) 0.21182(13) 0.0219(5) Uani 1 1 d . . .
H13A H 0.3454 0.3154 0.2454 0.026 Uiso 1 1 calc R . .
H13B H 0.3546 0.413 0.2327 0.026 Uiso 1 1 calc R . .
O14 O 0.34902(14) 0.38081(9) 0.13166(9) 0.0192(3) Uani 1 1 d . . .
C15 C 0.2085(2) 0.37536(14) 0.12589(14) 0.0229(5) Uani 1 1 d . . .
H15A H 0.1753 0.3323 0.1727 0.027 Uiso 1 1 calc R . .
H15B H 0.1938 0.3576 0.0777 0.027 Uiso 1 1 calc R . .
C16 C 0.1274(2) 0.45612(14) 0.12171(14) 0.0247(5) Uani 1 1 d . . .
H16A H 0.0302 0.447 0.126 0.03 Uiso 1 1 calc R . .
H16B H 0.149 0.4783 0.1661 0.03 Uiso 1 1 calc R . .
O17 O 0.16063(15) 0.51301(9) 0.04738(9) 0.0222(3) Uani 1 1 d . . .
C18 C 0.0977(2) 0.59423(15) 0.03775(15) 0.0268(5) Uani 1 1 d . . .
H18A H -0.0002 0.5896 0.0487 0.032 Uiso 1 1 calc R . .
H18B H 0.1119 0.6268 -0.0183 0.032 Uiso 1 1 calc R . .
C19 C 0.1497(2) 0.64024(15) 0.09127(15) 0.0277(5) Uani 1 1 d . . .
H19A H 0.1052 0.6966 0.0809 0.033 Uiso 1 1 calc R . .
H19B H 0.1313 0.6105 0.1478 0.033 Uiso 1 1 calc R . .
O20 O 0.29009(15) 0.64501(10) 0.07469(9) 0.0239(4) Uani 1 1 d . . .
C21 C 0.3576(2) 0.67020(14) 0.13279(14) 0.0215(5) Uani 1 1 d . . .
H21A H 0.3507 0.6282 0.1849 0.026 Uiso 1 1 calc R . .
H21B H 0.316 0.7235 0.1391 0.026 Uiso 1 1 calc R . .
C22 C 0.5035(2) 0.67966(12) 0.10494(13) 0.0179(4) Uani 1 1 d . . .
H22A H 0.507 0.7053 0.0467 0.021 Uiso 1 1 calc R . .
H22B H 0.5403 0.7188 0.1301 0.021 Uiso 1 1 calc R . .
N23 N 0.59336(16) 0.60256(10) 0.12155(10) 0.0126(3) Uani 1 1 d . . .
C24 C 0.5551(2) 0.54531(12) 0.07517(12) 0.0138(4) Uani 1 1 d . . .
H24A H 0.5774 0.5695 0.0178 0.017 Uiso 1 1 calc R . .
H24B H 0.457 0.5392 0.0818 0.017 Uiso 1 1 calc R . .
C25 C 0.6283(2) 0.46064(12) 0.10301(12) 0.0154(4) Uani 1 1 d . . .
H25A H 0.5942 0.422 0.0762 0.018 Uiso 1 1 calc R . .
H25B H 0.7256 0.465 0.0894 0.018 Uiso 1 1 calc R . .
O31 O 0.79694(14) 0.54209(8) 0.24774(8) 0.0147(3) Uani 1 1 d . . .
C32 C 0.82851(19) 0.62175(12) 0.22464(12) 0.0126(4) Uani 1 1 d . . .
C33 C 0.89625(19) 0.65905(12) 0.27415(12) 0.0131(4) Uani 1 1 d . . .
C34 C 0.9408(2) 0.60872(12) 0.35675(12) 0.0158(4) Uani 1 1 d . . .
C35 C 0.8202(2) 0.56942(14) 0.40848(13) 0.0217(5) Uani 1 1 d . . .
H35A H 0.7512 0.6129 0.4125 0.033 Uiso 1 1 calc R . .
H35B H 0.8494 0.5399 0.4618 0.033 Uiso 1 1 calc R . .
H35C H 0.783 0.5304 0.3841 0.033 Uiso 1 1 calc R . .
C36 C 1.0464(2) 0.54108(15) 0.34646(14) 0.0276(5) Uani 1 1 d . . .
H36A H 1.0087 0.5064 0.3173 0.041 Uiso 1 1 calc R . .
H36B H 1.0725 0.5067 0.3989 0.041 Uiso 1 1 calc R . .
H36C H 1.1254 0.5668 0.3165 0.041 Uiso 1 1 calc R . .
C37 C 1.0047(2) 0.66211(14) 0.40177(13) 0.0235(5) Uani 1 1 d . . .
H37A H 1.0864 0.6846 0.3723 0.035 Uiso 1 1 calc R . .
H37B H 1.0276 0.6279 0.4549 0.035 Uiso 1 1 calc R . .
H37C H 0.9409 0.7078 0.4067 0.035 Uiso 1 1 calc R . .
C38 C 0.92477(19) 0.74218(12) 0.24329(12) 0.0146(4) Uani 1 1 d . . .
H38 H 0.9717 0.7667 0.2757 0.017 Uiso 1 1 calc R . .
C39 C 0.8894(2) 0.79205(12) 0.16828(12) 0.0140(4) Uani 1 1 d . . .
C40 C 0.9254(2) 0.88299(12) 0.14161(12) 0.0164(4) Uani 1 1 d . . .
C41 C 1.0787(2) 0.88658(14) 0.13026(15) 0.0251(5) Uani 1 1 d . . .
H41A H 1.1204 0.8573 0.1803 0.038 Uiso 1 1 calc R . .
H41B H 1.1023 0.9445 0.1147 0.038 Uiso 1 1 calc R . .
H41C H 1.1112 0.8602 0.0885 0.038 Uiso 1 1 calc R . .
C42 C 0.8741(2) 0.92681(13) 0.20574(13) 0.0235(5) Uani 1 1 d . . .
H42A H 0.777 0.9219 0.2152 0.035 Uiso 1 1 calc R . .
H42B H 0.8933 0.9855 0.1874 0.035 Uiso 1 1 calc R . .
H42C H 0.9194 0.9008 0.2554 0.035 Uiso 1 1 calc R . .
C43 C 0.8622(2) 0.93039(13) 0.06306(13) 0.0223(5) Uani 1 1 d . . .
H43A H 0.8964 0.9053 0.0207 0.033 Uiso 1 1 calc R . .
H43B H 0.8854 0.9884 0.0491 0.033 Uiso 1 1 calc R . .
H43C H 0.7644 0.9278 0.0692 0.033 Uiso 1 1 calc R . .
C44 C 0.82371(19) 0.75450(12) 0.12107(12) 0.0133(4) Uani 1 1 d . . .
H44 H 0.7982 0.7859 0.0695 0.016 Uiso 1 1 calc R . .
C45 C 0.79453(19) 0.67083(12) 0.14844(12) 0.0129(4) Uani 1 1 d . . .
C46 C 0.7324(2) 0.62872(12) 0.09485(12) 0.0141(4) Uani 1 1 d . . .
H46A H 0.7297 0.667 0.0406 0.017 Uiso 1 1 calc R . .
H46B H 0.7905 0.5792 0.0918 0.017 Uiso 1 1 calc R . .
Zn2 Zn 0.80422(2) 1.169801(14) 0.266664(14) 0.01425(7) Uani 1 1 d . . .
C51 C 0.9502(2) 1.21305(14) 0.18694(13) 0.0211(5) Uani 1 1 d . . .
H51A H 0.9298 1.2734 0.1657 0.025 Uiso 1 1 calc R . .
H51B H 1.0339 1.2062 0.2161 0.025 Uiso 1 1 calc R . .
C52 C 0.9815(3) 1.17794(17) 0.11549(14) 0.0324(6) Uani 1 1 d . . .
H52A H 1.0088 1.1189 0.1342 0.049 Uiso 1 1 calc R . .
H52B H 1.0545 1.2074 0.0821 0.049 Uiso 1 1 calc R . .
H52C H 0.9012 1.185 0.0843 0.049 Uiso 1 1 calc R . .
O61 O 0.78101(14) 1.25493(8) 0.34392(8) 0.0178(3) Uani 1 1 d . . .
C62 C 0.8332(2) 1.33676(12) 0.32177(14) 0.0189(5) Uani 1 1 d . . .
H62A H 0.7922 1.3684 0.3584 0.023 Uiso 1 1 calc R . .
H62B H 0.8061 1.3663 0.2673 0.023 Uiso 1 1 calc R . .
C63 C 0.9827(2) 1.33527(14) 0.32401(13) 0.0198(5) Uani 1 1 d . . .
H63A H 1.0241 1.2891 0.3039 0.024 Uiso 1 1 calc R . .
H63B H 1.0153 1.3877 0.289 0.024 Uiso 1 1 calc R . .
O64 O 1.02159(14) 1.32505(9) 0.40369(9) 0.0190(3) Uani 1 1 d . . .
C65 C 1.1620(2) 1.33149(14) 0.40809(13) 0.0201(5) Uani 1 1 d . . .
H65A H 1.1765 1.359 0.4499 0.024 Uiso 1 1 calc R . .
H65B H 1.197 1.3668 0.3567 0.024 Uiso 1 1 calc R . .
C66 C 1.2397(2) 1.24877(14) 0.42634(13) 0.0222(5) Uani 1 1 d . . .
H66A H 1.3362 1.2566 0.4294 0.027 Uiso 1 1 calc R . .
H66B H 1.2076 1.2136 0.4785 0.027 Uiso 1 1 calc R . .
O67 O 1.22265(14) 1.20910(9) 0.36593(9) 0.0192(3) Uani 1 1 d . . .
C68 C 1.3044(2) 1.13381(13) 0.37603(14) 0.0200(5) Uani 1 1 d . . .
H68A H 1.3158 1.1072 0.4334 0.024 Uiso 1 1 calc R . .
H68B H 1.3942 1.1456 0.3499 0.024 Uiso 1 1 calc R . .
C69 C 1.2373(2) 1.07688(13) 0.33945(13) 0.0195(5) Uani 1 1 d . . .
H69A H 1.2167 1.1056 0.2836 0.023 Uiso 1 1 calc R . .
H69B H 1.2974 1.0272 0.3398 0.023 Uiso 1 1 calc R . .
O70 O 1.11594(14) 1.05323(9) 0.38551(8) 0.0179(3) Uani 1 1 d . . .
C71 C 1.0310(2) 1.01405(13) 0.34691(13) 0.0174(4) Uani 1 1 d . . .
H71A H 1.0726 0.9591 0.3454 0.021 Uiso 1 1 calc R . .
H71B H 1.0197 1.048 0.2914 0.021 Uiso 1 1 calc R . .
C72 C 0.8947(2) 1.00351(12) 0.39087(13) 0.0162(4) Uani 1 1 d . . .
H72A H 0.8455 0.9648 0.371 0.019 Uiso 1 1 calc R . .
H72B H 0.9087 0.9775 0.4481 0.019 Uiso 1 1 calc R . .
N73 N 0.80863(16) 1.08194(10) 0.38289(10) 0.0128(3) Uani 1 1 d . . .
C74 C 0.8530(2) 1.12790(12) 0.43826(12) 0.0156(4) Uani 1 1 d . . .
H74A H 0.9505 1.1354 0.4288 0.019 Uiso 1 1 calc R . .
H74B H 0.8379 1.0943 0.4939 0.019 Uiso 1 1 calc R . .
C75 C 0.7786(2) 1.21227(13) 0.42748(12) 0.0168(4) Uani 1 1 d . . .
H75A H 0.6846 1.2054 0.4485 0.02 Uiso 1 1 calc R . .
H75B H 0.8223 1.2448 0.4571 0.02 Uiso 1 1 calc R . .
O81 O 0.61840(14) 1.15481(8) 0.25121(8) 0.0159(3) Uani 1 1 d . . .
C82 C 0.58337(19) 1.07606(12) 0.26864(12) 0.0137(4) Uani 1 1 d . . .
C83 C 0.5192(2) 1.04524(12) 0.21322(12) 0.0153(4) Uani 1 1 d . . .
C84 C 0.4897(2) 1.10074(13) 0.12942(12) 0.0179(4) Uani 1 1 d . . .
C85 C 0.6219(2) 1.13206(15) 0.08520(13) 0.0242(5) Uani 1 1 d . . .
H85A H 0.6614 1.1675 0.1127 0.036 Uiso 1 1 calc R . .
H85B H 0.6037 1.1639 0.0305 0.036 Uiso 1 1 calc R . .
H85C H 0.6848 1.0847 0.0843 0.036 Uiso 1 1 calc R . .
C86 C 0.3937(2) 1.17491(13) 0.13498(13) 0.0210(5) Uani 1 1 d . . .
H86A H 0.3056 1.1553 0.1565 0.032 Uiso 1 1 calc R . .
H86B H 0.3845 1.2132 0.0818 0.032 Uiso 1 1 calc R . .
H86C H 0.4299 1.2036 0.1702 0.032 Uiso 1 1 calc R . .
C87 C 0.4231(3) 1.05418(15) 0.07875(14) 0.0293(6) Uani 1 1 d . . .
H87A H 0.4826 1.0068 0.0732 0.044 Uiso 1 1 calc R . .
H87B H 0.4069 1.0917 0.0259 0.044 Uiso 1 1 calc R . .
H87C H 0.3376 1.0344 0.1049 0.044 Uiso 1 1 calc R . .
C88 C 0.4858(2) 0.96245(12) 0.23750(12) 0.0153(4) Uani 1 1 d . . .
H88 H 0.4424 0.9417 0.2008 0.018 Uiso 1 1 calc R . .
C89 C 0.51193(19) 0.90793(12) 0.31231(12) 0.0139(4) Uani 1 1 d . . .
C90 C 0.4712(2) 0.81805(12) 0.33283(13) 0.0167(4) Uani 1 1 d . . .
C91 C 0.3173(2) 0.81726(15) 0.34358(15) 0.0290(6) Uani 1 1 d . . .
H91A H 0.2866 0.8413 0.3872 0.044 Uiso 1 1 calc R . .
H91B H 0.2906 0.7601 0.3561 0.044 Uiso 1 1 calc R . .
H91C H 0.2767 0.8499 0.2943 0.044 Uiso 1 1 calc R . .
C92 C 0.5193(3) 0.77842(14) 0.26558(14) 0.0291(6) Uani 1 1 d . . .
H92A H 0.479 0.8102 0.2158 0.044 Uiso 1 1 calc R . .
H92B H 0.492 0.7213 0.2792 0.044 Uiso 1 1 calc R . .
H92C H 0.6173 0.7785 0.2588 0.044 Uiso 1 1 calc R . .
C93 C 0.5323(2) 0.76416(13) 0.40960(14) 0.0242(5) Uani 1 1 d . . .
H93A H 0.6305 0.7636 0.4035 0.036 Uiso 1 1 calc R . .
H93B H 0.5039 0.7075 0.4203 0.036 Uiso 1 1 calc R . .
H93C H 0.5016 0.7869 0.4541 0.036 Uiso 1 1 calc R . .
C94 C 0.57306(19) 0.94039(12) 0.36574(12) 0.0137(4) Uani 1 1 d . . .
H94 H 0.592 0.9057 0.4172 0.016 Uiso 1 1 calc R . .
C95 C 0.60691(19) 1.02299(12) 0.34484(12) 0.0137(4) Uani 1 1 d . . .
C96 C 0.66596(19) 1.05887(13) 0.40464(12) 0.0139(4) Uani 1 1 d . . .
H96A H 0.6101 1.1088 0.4089 0.017 Uiso 1 1 calc R . .
H96B H 0.6628 1.0179 0.4575 0.017 Uiso 1 1 calc R . .

loop_
_atom_site_aniso_label
_atom_site_aniso_U_11
_atom_site_aniso_U_22
_atom_site_aniso_U_33
_atom_site_aniso_U_23
_atom_site_aniso_U_13
_atom_site_aniso_U_12
Zn1 0.01376(13) 0.01452(13) 0.01385(13) -0.00335(10) -0.00119(9) -0.00345(9)
C1 0.0219(12) 0.0261(12) 0.0222(12) -0.0049(10) 0.0043(9) -0.0038(9)
C2 0.0322(14) 0.0374(14) 0.0233(13) -0.0027(11) 0.0072(10) -0.0098(11)
O11 0.0207(8) 0.0123(7) 0.0176(8) -0.0024(6) -0.0055(6) -0.0040(6)
C12 0.0268(12) 0.0117(10) 0.0234(12) -0.0005(9) -0.0073(9) -0.0056(9)
C13 0.0257(12) 0.0217(11) 0.0194(12) -0.0048(9) -0.0018(9) -0.0102(9)
O14 0.0169(8) 0.0242(8) 0.0170(8) -0.0053(6) -0.0006(6) -0.0066(6)
C15 0.0177(11) 0.0292(12) 0.0243(12) -0.0096(10) 0.0015(9) -0.0106(9)
C16 0.0178(11) 0.0322(13) 0.0247(13) -0.0088(10) 0.0036(9) -0.0041(9)
O17 0.0195(8) 0.0259(8) 0.0208(8) -0.0064(7) 0.0008(6) -0.0011(6)
C18 0.0125(11) 0.0311(13) 0.0374(14) -0.0106(11) -0.0036(10) 0.0018(9)
C19 0.0155(11) 0.0315(13) 0.0389(15) -0.0152(11) 0.0009(10) 0.0002(9)
O20 0.0139(8) 0.0341(9) 0.0269(9) -0.0134(7) -0.0022(6) -0.0018(6)
C21 0.0189(11) 0.0215(11) 0.0258(12) -0.0099(10) -0.0044(9) 0.0041(9)
C22 0.0176(11) 0.0130(10) 0.0238(12) -0.0054(9) -0.0073(9) 0.0004(8)
N23 0.0131(8) 0.0122(8) 0.0139(9) -0.0049(7) -0.0038(7) -0.0022(6)
C24 0.0122(10) 0.0153(10) 0.0150(10) -0.0049(8) -0.0033(8) -0.0036(8)
C25 0.0160(10) 0.0163(10) 0.0153(10) -0.0059(8) -0.0015(8) -0.0036(8)
O31 0.0148(7) 0.0104(7) 0.0189(8) -0.0029(6) -0.0041(6) -0.0029(5)
C32 0.0098(9) 0.0122(9) 0.0163(10) -0.0043(8) -0.0020(8) -0.0005(7)
C33 0.0117(10) 0.0138(10) 0.0134(10) -0.0024(8) -0.0023(8) -0.0008(7)
C34 0.0165(11) 0.0155(10) 0.0155(11) -0.0029(8) -0.0054(8) -0.0014(8)
C35 0.0266(12) 0.0241(12) 0.0134(11) -0.0003(9) -0.0043(9) -0.0101(9)
C36 0.0296(13) 0.0289(13) 0.0243(13) -0.0071(10) -0.0140(10) 0.0097(10)
C37 0.0272(13) 0.0247(12) 0.0192(12) -0.0032(10) -0.0081(9) -0.0086(10)
C38 0.0122(10) 0.0166(10) 0.0175(11) -0.0080(9) -0.0030(8) -0.0025(8)
C39 0.0135(10) 0.0118(10) 0.0165(10) -0.0030(8) -0.0010(8) -0.0028(8)
C40 0.0175(11) 0.0129(10) 0.0192(11) -0.0034(8) -0.0030(8) -0.0045(8)
C41 0.0200(12) 0.0196(11) 0.0331(14) -0.0013(10) -0.0012(10) -0.0071(9)
C42 0.0345(14) 0.0133(11) 0.0231(12) -0.0047(9) -0.0008(10) -0.0049(9)
C43 0.0273(13) 0.0144(11) 0.0234(12) -0.0006(9) -0.0048(10) -0.0040(9)
C44 0.0115(10) 0.0149(10) 0.0123(10) -0.0018(8) -0.0012(8) 0.0002(8)
C45 0.0102(10) 0.0146(10) 0.0144(10) -0.0040(8) -0.0010(8) -0.0030(7)
C46 0.0145(10) 0.0153(10) 0.0125(10) -0.0033(8) -0.0008(8) -0.0034(8)
Zn2 0.01403(13) 0.01465(13) 0.01439(13) -0.00369(10) -0.00127(9) -0.00322(9)
C51 0.0181(11) 0.0236(12) 0.0215(12) -0.0056(9) 0.0002(9) -0.0038(9)
C52 0.0312(14) 0.0440(15) 0.0260(13) -0.0148(12) 0.0087(10) -0.0150(11)
O61 0.0223(8) 0.0138(7) 0.0175(8) -0.0032(6) -0.0049(6) -0.0032(6)
C62 0.0216(11) 0.0101(10) 0.0255(12) -0.0047(9) -0.0060(9) -0.0011(8)
C63 0.0210(11) 0.0206(11) 0.0187(11) -0.0055(9) -0.0037(9) -0.0042(9)
O64 0.0163(8) 0.0251(8) 0.0176(8) -0.0081(6) -0.0029(6) -0.0036(6)
C65 0.0155(11) 0.0260(12) 0.0226(12) -0.0122(10) -0.0031(9) -0.0028(9)
C66 0.0204(12) 0.0270(12) 0.0208(12) -0.0073(10) -0.0077(9) -0.0025(9)
O67 0.0193(8) 0.0168(8) 0.0221(8) -0.0061(6) -0.0046(6) 0.0021(6)
C68 0.0136(10) 0.0189(11) 0.0260(12) -0.0042(9) -0.0014(9) 0.0009(8)
C69 0.0128(10) 0.0196(11) 0.0251(12) -0.0057(9) 0.0021(9) 0.0018(8)
O70 0.0135(7) 0.0225(8) 0.0187(8) -0.0066(6) -0.0009(6) -0.0036(6)
C71 0.0148(11) 0.0176(10) 0.0207(11) -0.0066(9) -0.0033(8) 0.0014(8)
C72 0.0143(10) 0.0143(10) 0.0196(11) -0.0036(9) -0.0036(8) 0.0006(8)
N73 0.0107(8) 0.0139(8) 0.0151(9) -0.0053(7) -0.0024(7) -0.0010(6)
C74 0.0159(10) 0.0181(10) 0.0138(10) -0.0046(8) -0.0046(8) -0.0026(8)
C75 0.0170(11) 0.0201(11) 0.0152(11) -0.0072(9) -0.0003(8) -0.0037(8)
O81 0.0158(7) 0.0118(7) 0.0200(8) -0.0028(6) -0.0057(6) -0.0019(5)
C82 0.0105(10) 0.0129(10) 0.0170(11) -0.0029(8) -0.0019(8) 0.0005(7)
C83 0.0137(10) 0.0143(10) 0.0180(11) -0.0050(8) -0.0020(8) 0.0012(8)
C84 0.0197(11) 0.0188(11) 0.0155(11) -0.0044(9) -0.0050(8) 0.0001(8)
C85 0.0248(12) 0.0270(12) 0.0165(11) 0.0002(10) -0.0009(9) 0.0034(10)
C86 0.0186(11) 0.0200(11) 0.0218(12) -0.0016(9) -0.0050(9) 0.0038(9)
C87 0.0447(16) 0.0258(13) 0.0191(12) -0.0056(10) -0.0145(11) -0.0043(11)
C88 0.0138(10) 0.0179(10) 0.0171(11) -0.0087(9) -0.0040(8) -0.0019(8)
C89 0.0093(10) 0.0154(10) 0.0177(11) -0.0057(8) 0.0004(8) -0.0010(7)
C90 0.0172(11) 0.0129(10) 0.0202(11) -0.0039(9) -0.0020(8) -0.0039(8)
C91 0.0211(12) 0.0250(13) 0.0399(15) -0.0050(11) -0.0029(10) -0.0077(10)
C92 0.0446(15) 0.0167(11) 0.0277(13) -0.0085(10) 0.0034(11) -0.0072(10)
C93 0.0278(13) 0.0158(11) 0.0274(13) -0.0015(10) -0.0054(10) -0.0047(9)
C94 0.0098(10) 0.0138(10) 0.0155(10) -0.0006(8) -0.0009(8) 0.0004(7)
C95 0.0099(10) 0.0165(10) 0.0162(10) -0.0064(8) -0.0019(8) -0.0020(8)
C96 0.0122(10) 0.0162(10) 0.0146(10) -0.0057(8) 0.0000(8) -0.0032(8)

loop_
_atom_type_symbol
_atom_type_description
_atom_type_scat_dispersion_real
_atom_type_scat_dispersion_imag
_atom_type_scat_source
C C 0.0033 0.0016 'International Tables Vol C Tables 4.2.6.8 and6.1.1.4'
H H 0 0 'International Tables Vol C Tables 4.2.6.8 and6.1.1.4'
N N 0.0061 0.0033 'International Tables Vol C Tables 4.2.6.8 and6.1.1.4'
O O 0.0106 0.006 'International Tables Vol C Tables 4.2.6.8 and6.1.1.4'
Zn Zn 0.2839 1.4301 'International Tables Vol C Tables 4.2.6.8 and6.1.1.4'

loop_
_geom_angle_atom_site_label_1
_geom_angle_atom_site_label_2
_geom_angle_atom_site_label_3
_geom_angle
_geom_angle_site_symmetry_1
_geom_angle_site_symmetry_3
_geom_angle_publ_flag
O31 Zn1 C1 127.63(8) . . ?
O31 Zn1 N23 94.15(6) . . ?
C1 Zn1 N23 130.36(8) . . ?
O31 Zn1 O11 100.56(6) . . ?
C1 Zn1 O11 111.14(8) . . ?
N23 Zn1 O11 80.89(6) . . ?
C2 C1 Zn1 115.77(16) . . ?
C2 C1 H1A 108.3 . . ?
Zn1 C1 H1A 108.3 . . ?
C2 C1 H1B 108.3 . . ?
Zn1 C1 H1B 108.3 . . ?
H1A C1 H1B 107.4 . . ?
C1 C2 H2A 109.5 . . ?
C1 C2 H2B 109.5 . . ?
H2A C2 H2B 109.5 . . ?
C1 C2 H2C 109.5 . . ?
H2A C2 H2C 109.5 . . ?
H2B C2 H2C 109.5 . . ?
C25 O11 C12 116.24(15) . . ?
C25 O11 Zn1 110.21(11) . . ?
C12 O11 Zn1 127.86(13) . . ?
O11 C12 C13 113.78(17) . . ?
O11 C12 H12A 108.8 . . ?
C13 C12 H12A 108.8 . . ?
O11 C12 H12B 108.8 . . ?
C13 C12 H12B 108.8 . . ?
H12A C12 H12B 107.7 . . ?
O14 C13 C12 110.54(18) . . ?
O14 C13 H13A 109.5 . . ?
C12 C13 H13A 109.5 . . ?
O14 C13 H13B 109.5 . . ?
C12 C13 H13B 109.5 . . ?
H13A C13 H13B 108.1 . . ?
C13 O14 C15 112.76(16) . . ?
O14 C15 C16 113.41(17) . . ?
O14 C15 H15A 108.9 . . ?
C16 C15 H15A 108.9 . . ?
O14 C15 H15B 108.9 . . ?
C16 C15 H15B 108.9 . . ?
H15A C15 H15B 107.7 . . ?
O17 C16 C15 107.92(18) . . ?
O17 C16 H16A 110.1 . . ?
C15 C16 H16A 110.1 . . ?
O17 C16 H16B 110.1 . . ?
C15 C16 H16B 110.1 . . ?
H16A C16 H16B 108.4 . . ?
C16 O17 C18 113.83(17) . . ?
O17 C18 C19 113.60(19) . . ?
O17 C18 H18A 108.8 . . ?
C19 C18 H18A 108.8 . . ?
O17 C18 H18B 108.8 . . ?
C19 C18 H18B 108.8 . . ?
H18A C18 H18B 107.7 . . ?
O20 C19 C18 107.43(18) . . ?
O20 C19 H19A 110.2 . . ?
C18 C19 H19A 110.2 . . ?
O20 C19 H19B 110.2 . . ?
C18 C19 H19B 110.2 . . ?
H19A C19 H19B 108.5 . . ?
C19 O20 C21 113.40(17) . . ?
O20 C21 C22 108.19(17) . . ?
O20 C21 H21A 110.1 . . ?
C22 C21 H21A 110.1 . . ?
O20 C21 H21B 110.1 . . ?
C22 C21 H21B 110.1 . . ?
H21A C21 H21B 108.4 . . ?
N23 C22 C21 116.75(17) . . ?
N23 C22 H22A 108.1 . . ?
C21 C22 H22A 108.1 . . ?
N23 C22 H22B 108.1 . . ?
C21 C22 H22B 108.1 . . ?
H22A C22 H22B 107.3 . . ?
C22 N23 C46 106.58(15) . . ?
C22 N23 C24 110.91(15) . . ?
C46 N23 C24 108.86(15) . . ?
C22 N23 Zn1 116.80(13) . . ?
C46 N23 Zn1 106.21(12) . . ?
C24 N23 Zn1 107.17(11) . . ?
N23 C24 C25 111.14(16) . . ?
N23 C24 H24A 109.4 . . ?
C25 C24 H24A 109.4 . . ?
N23 C24 H24B 109.4 . . ?
C25 C24 H24B 109.4 . . ?
H24A C24 H24B 108 . . ?
O11 C25 C24 108.77(16) . . ?
O11 C25 H25A 109.9 . . ?
C24 C25 H25A 109.9 . . ?
O11 C25 H25B 109.9 . . ?
C24 C25 H25B 109.9 . . ?
H25A C25 H25B 108.3 . . ?
C32 O31 Zn1 111.90(12) . . ?
O31 C32 C45 119.13(16) . . ?
O31 C32 C33 122.71(18) . . ?
C45 C32 C33 118.15(17) . . ?
C38 C33 C32 117.47(18) . . ?
C38 C33 C34 121.34(17) . . ?
C32 C33 C34 121.15(17) . . ?
C36 C34 C33 108.61(17) . . ?
C36 C34 C35 110.06(18) . . ?
C33 C34 C35 110.47(16) . . ?
C36 C34 C37 107.67(18) . . ?
C33 C34 C37 112.52(17) . . ?
C35 C34 C37 107.46(17) . . ?
C34 C35 H35A 109.5 . . ?
C34 C35 H35B 109.5 . . ?
H35A C35 H35B 109.5 . . ?
C34 C35 H35C 109.5 . . ?
H35A C35 H35C 109.5 . . ?
H35B C35 H35C 109.5 . . ?
C34 C36 H36A 109.5 . . ?
C34 C36 H36B 109.5 . . ?
H36A C36 H36B 109.5 . . ?
C34 C36 H36C 109.5 . . ?
H36A C36 H36C 109.5 . . ?
H36B C36 H36C 109.5 . . ?
C34 C37 H37A 109.5 . . ?
C34 C37 H37B 109.5 . . ?
H37A C37 H37B 109.5 . . ?
C34 C37 H37C 109.5 . . ?
H37A C37 H37C 109.5 . . ?
H37B C37 H37C 109.5 . . ?
C33 C38 C39 124.94(18) . . ?
C33 C38 H38 117.5 . . ?
C39 C38 H38 117.5 . . ?
C44 C39 C38 116.62(17) . . ?
C44 C39 C40 123.48(18) . . ?
C38 C39 C40 119.89(17) . . ?
C43 C40 C39 112.16(16) . . ?
C43 C40 C41 108.58(17) . . ?
C39 C40 C41 109.19(17) . . ?
C43 C40 C42 107.86(18) . . ?
C39 C40 C42 109.66(17) . . ?
C41 C40 C42 109.34(17) . . ?
C40 C41 H41A 109.5 . . ?
C40 C41 H41B 109.5 . . ?
H41A C41 H41B 109.5 . . ?
C40 C41 H41C 109.5 . . ?
H41A C41 H41C 109.5 . . ?
H41B C41 H41C 109.5 . . ?
C40 C42 H42A 109.5 . . ?
C40 C42 H42B 109.5 . . ?
H42A C42 H42B 109.5 . . ?
C40 C42 H42C 109.5 . . ?
H42A C42 H42C 109.5 . . ?
H42B C42 H42C 109.5 . . ?
C40 C43 H43A 109.5 . . ?
C40 C43 H43B 109.5 . . ?
H43A C43 H43B 109.5 . . ?
C40 C43 H43C 109.5 . . ?
H43A C43 H43C 109.5 . . ?
H43B C43 H43C 109.5 . . ?
C39 C44 C45 120.90(19) . . ?
C39 C44 H44 119.6 . . ?
C45 C44 H44 119.6 . . ?
C44 C45 C32 121.90(18) . . ?
C44 C45 C46 120.69(18) . . ?
C32 C45 C46 117.31(17) . . ?
N23 C46 C45 114.10(16) . . ?
N23 C46 H46A 108.7 . . ?
C45 C46 H46A 108.7 . . ?
N23 C46 H46B 108.7 . . ?
C45 C46 H46B 108.7 . . ?
H46A C46 H46B 107.6 . . ?
O81 Zn2 C51 129.80(8) . . ?
O81 Zn2 N73 94.43(6) . . ?
C51 Zn2 N73 131.56(8) . . ?
O81 Zn2 O61 101.40(6) . . ?
C51 Zn2 O61 105.37(7) . . ?
N73 Zn2 O61 79.47(6) . . ?
C52 C51 Zn2 120.76(15) . . ?
C52 C51 H51A 107.1 . . ?
Zn2 C51 H51A 107.1 . . ?
C52 C51 H51B 107.1 . . ?
Zn2 C51 H51B 107.1 . . ?
H51A C51 H51B 106.8 . . ?
C51 C52 H52A 109.5 . . ?
C51 C52 H52B 109.5 . . ?
H52A C52 H52B 109.5 . . ?
C51 C52 H52C 109.5 . . ?
H52A C52 H52C 109.5 . . ?
H52B C52 H52C 109.5 . . ?
C75 O61 C62 116.09(15) . . ?
C75 O61 Zn2 113.02(11) . . ?
C62 O61 Zn2 123.37(12) . . ?
O61 C62 C63 113.56(17) . . ?
O61 C62 H62A 108.9 . . ?
C63 C62 H62A 108.9 . . ?
O61 C62 H62B 108.9 . . ?
C63 C62 H62B 108.9 . . ?
H62A C62 H62B 107.7 . . ?
O64 C63 C62 110.29(17) . . ?
O64 C63 H63A 109.6 . . ?
C62 C63 H63A 109.6 . . ?
O64 C63 H63B 109.6 . . ?
C62 C63 H63B 109.6 . . ?
H63A C63 H63B 108.1 . . ?
C65 O64 C63 112.61(16) . . ?
O64 C65 C66 112.93(17) . . ?
O64 C65 H65A 109 . . ?
C66 C65 H65A 109 . . ?
O64 C65 H65B 109 . . ?
C66 C65 H65B 109 . . ?
H65A C65 H65B 107.8 . . ?
O67 C66 C65 109.87(17) . . ?
O67 C66 H66A 109.7 . . ?
C65 C66 H66A 109.7 . . ?
O67 C66 H66B 109.7 . . ?
C65 C66 H66B 109.7 . . ?
H66A C66 H66B 108.2 . . ?
C66 O67 C68 112.35(16) . . ?
O67 C68 C69 108.77(17) . . ?
O67 C68 H68A 109.9 . . ?
C69 C68 H68A 109.9 . . ?
O67 C68 H68B 109.9 . . ?
C69 C68 H68B 109.9 . . ?
H68A C68 H68B 108.3 . . ?
O70 C69 C68 107.88(17) . . ?
O70 C69 H69A 110.1 . . ?
C68 C69 H69A 110.1 . . ?
O70 C69 H69B 110.1 . . ?
C68 C69 H69B 110.1 . . ?
H69A C69 H69B 108.4 . . ?
C71 O70 C69 112.35(16) . . ?
O70 C71 C72 110.26(17) . . ?
O70 C71 H71A 109.6 . . ?
C72 C71 H71A 109.6 . . ?
O70 C71 H71B 109.6 . . ?
C72 C71 H71B 109.6 . . ?
H71A C71 H71B 108.1 . . ?
N73 C72 C71 115.02(16) . . ?
N73 C72 H72A 108.5 . . ?
C71 C72 H72A 108.5 . . ?
N73 C72 H72B 108.5 . . ?
C71 C72 H72B 108.5 . . ?
H72A C72 H72B 107.5 . . ?
C72 N73 C74 109.80(15) . . ?
C72 N73 C96 107.83(15) . . ?
C74 N73 C96 109.71(15) . . ?
C72 N73 Zn2 117.42(12) . . ?
C74 N73 Zn2 106.05(12) . . ?
C96 N73 Zn2 105.84(12) . . ?
N73 C74 C75 112.55(16) . . ?
N73 C74 H74A 109.1 . . ?
C75 C74 H74A 109.1 . . ?
N73 C74 H74B 109.1 . . ?
C75 C74 H74B 109.1 . . ?
H74A C74 H74B 107.8 . . ?
O61 C75 C74 108.66(16) . . ?
O61 C75 H75A 110 . . ?
C74 C75 H75A 110 . . ?
O61 C75 H75B 110 . . ?
C74 C75 H75B 110 . . ?
H75A C75 H75B 108.3 . . ?
C82 O81 Zn2 116.03(12) . . ?
O81 C82 C95 119.15(17) . . ?
O81 C82 C83 121.99(18) . . ?
C95 C82 C83 118.83(17) . . ?
C88 C83 C82 117.50(18) . . ?
C88 C83 C84 121.44(18) . . ?
C82 C83 C84 121.06(17) . . ?
C86 C84 C83 110.31(17) . . ?
C86 C84 C85 109.63(18) . . ?
C83 C84 C85 109.63(17) . . ?
C86 C84 C87 107.32(18) . . ?
C83 C84 C87 112.32(17) . . ?
C85 C84 C87 107.57(19) . . ?
C84 C85 H85A 109.5 . . ?
C84 C85 H85B 109.5 . . ?
H85A C85 H85B 109.5 . . ?
C84 C85 H85C 109.5 . . ?
H85A C85 H85C 109.5 . . ?
H85B C85 H85C 109.5 . . ?
C84 C86 H86A 109.5 . . ?
C84 C86 H86B 109.5 . . ?
H86A C86 H86B 109.5 . . ?
C84 C86 H86C 109.5 . . ?
H86A C86 H86C 109.5 . . ?
H86B C86 H86C 109.5 . . ?
C84 C87 H87A 109.5 . . ?
C84 C87 H87B 109.5 . . ?
H87A C87 H87B 109.5 . . ?
C84 C87 H87C 109.5 . . ?
H87A C87 H87C 109.5 . . ?
H87B C87 H87C 109.5 . . ?
C83 C88 C89 124.51(18) . . ?
C83 C88 H88 117.7 . . ?
C89 C88 H88 117.7 . . ?
C94 C89 C88 116.60(18) . . ?
C94 C89 C90 123.11(18) . . ?
C88 C89 C90 120.27(17) . . ?
C93 C90 C89 112.31(16) . . ?
C93 C90 C92 107.33(18) . . ?
C89 C90 C92 110.31(17) . . ?
C93 C90 C91 108.45(18) . . ?
C89 C90 C91 109.07(17) . . ?
C92 C90 C91 109.30(18) . . ?
C90 C91 H91A 109.5 . . ?
C90 C91 H91B 109.5 . . ?
H91A C91 H91B 109.5 . . ?
C90 C91 H91C 109.5 . . ?
H91A C91 H91C 109.5 . . ?
H91B C91 H91C 109.5 . . ?
C90 C92 H92A 109.5 . . ?
C90 C92 H92B 109.5 . . ?
H92A C92 H92B 109.5 . . ?
C90 C92 H92C 109.5 . . ?
H92A C92 H92C 109.5 . . ?
H92B C92 H92C 109.5 . . ?
C90 C93 H93A 109.5 . . ?
C90 C93 H93B 109.5 . . ?
H93A C93 H93B 109.5 . . ?
C90 C93 H93C 109.5 . . ?
H93A C93 H93C 109.5 . . ?
H93B C93 H93C 109.5 . . ?
C89 C94 C95 121.17(19) . . ?
C89 C94 H94 119.4 . . ?
C95 C94 H94 119.4 . . ?
C94 C95 C82 121.35(18) . . ?
C94 C95 C96 120.77(18) . . ?
C82 C95 C96 117.85(17) . . ?
N73 C96 C95 113.06(16) . . ?
N73 C96 H96A 109 . . ?
C95 C96 H96A 109 . . ?
N73 C96 H96B 109 . . ?
C95 C96 H96B 109 . . ?
H96A C96 H96B 107.8 . . ?

loop_
_geom_bond_atom_site_label_1
_geom_bond_atom_site_label_2
_geom_bond_distance
_geom_bond_site_symmetry_2
_geom_bond_publ_flag
Zn1 O31 1.9560(14) . ?
Zn1 C1 1.987(2) . ?
Zn1 N23 2.1522(17) . ?
Zn1 O11 2.1836(14) . ?
C1 C2 1.538(3) . ?
C1 H1A 0.99 . ?
C1 H1B 0.99 . ?
C2 H2A 0.98 . ?
C2 H2B 0.98 . ?
C2 H2C 0.98 . ?
O11 C25 1.445(2) . ?
O11 C12 1.450(2) . ?
C12 C13 1.504(3) . ?
C12 H12A 0.99 . ?
C12 H12B 0.99 . ?
C13 O14 1.425(3) . ?
C13 H13A 0.99 . ?
C13 H13B 0.99 . ?
O14 C15 1.427(2) . ?
C15 C16 1.514(3) . ?
C15 H15A 0.99 . ?
C15 H15B 0.99 . ?
C16 O17 1.422(3) . ?
C16 H16A 0.99 . ?
C16 H16B 0.99 . ?
O17 C18 1.430(3) . ?
C18 C19 1.505(3) . ?
C18 H18A 0.99 . ?
C18 H18B 0.99 . ?
C19 O20 1.418(3) . ?
C19 H19A 0.99 . ?
C19 H19B 0.99 . ?
O20 C21 1.426(3) . ?
C21 C22 1.514(3) . ?
C21 H21A 0.99 . ?
C21 H21B 0.99 . ?
C22 N23 1.491(3) . ?
C22 H22A 0.99 . ?
C22 H22B 0.99 . ?
N23 C46 1.496(2) . ?
N23 C24 1.502(2) . ?
C24 C25 1.518(3) . ?
C24 H24A 0.99 . ?
C24 H24B 0.99 . ?
C25 H25A 0.99 . ?
C25 H25B 0.99 . ?
O31 C32 1.344(2) . ?
C32 C45 1.408(3) . ?
C32 C33 1.428(3) . ?
C33 C38 1.397(3) . ?
C33 C34 1.534(3) . ?
C34 C36 1.531(3) . ?
C34 C35 1.537(3) . ?
C34 C37 1.540(3) . ?
C35 H35A 0.98 . ?
C35 H35B 0.98 . ?
C35 H35C 0.98 . ?
C36 H36A 0.98 . ?
C36 H36B 0.98 . ?
C36 H36C 0.98 . ?
C37 H37A 0.98 . ?
C37 H37B 0.98 . ?
C37 H37C 0.98 . ?
C38 C39 1.399(3) . ?
C38 H38 0.95 . ?
C39 C44 1.389(3) . ?
C39 C40 1.535(3) . ?
C40 C43 1.534(3) . ?
C40 C41 1.537(3) . ?
C40 C42 1.544(3) . ?
C41 H41A 0.98 . ?
C41 H41B 0.98 . ?
C41 H41C 0.98 . ?
C42 H42A 0.98 . ?
C42 H42B 0.98 . ?
C42 H42C 0.98 . ?
C43 H43A 0.98 . ?
C43 H43B 0.98 . ?
C43 H43C 0.98 . ?
C44 C45 1.403(3) . ?
C44 H44 0.95 . ?
C45 C46 1.507(3) . ?
C46 H46A 0.99 . ?
C46 H46B 0.99 . ?
Zn2 O81 1.9391(14) . ?
Zn2 C51 1.986(2) . ?
Zn2 N73 2.1595(17) . ?
Zn2 O61 2.2130(14) . ?
C51 C52 1.527(3) . ?
C51 H51A 0.99 . ?
C51 H51B 0.99 . ?
C52 H52A 0.98 . ?
C52 H52B 0.98 . ?
C52 H52C 0.98 . ?
O61 C75 1.439(2) . ?
O61 C62 1.451(2) . ?
C62 C63 1.496(3) . ?
C62 H62A 0.99 . ?
C62 H62B 0.99 . ?
C63 O64 1.431(2) . ?
C63 H63A 0.99 . ?
C63 H63B 0.99 . ?
O64 C65 1.425(2) . ?
C65 C66 1.505(3) . ?
C65 H65A 0.99 . ?
C65 H65B 0.99 . ?
C66 O67 1.420(3) . ?
C66 H66A 0.99 . ?
C66 H66B 0.99 . ?
O67 C68 1.428(2) . ?
C68 C69 1.504(3) . ?
C68 H68A 0.99 . ?
C68 H68B 0.99 . ?
C69 O70 1.432(2) . ?
C69 H69A 0.99 . ?
C69 H69B 0.99 . ?
O70 C71 1.419(2) . ?
C71 C72 1.519(3) . ?
C71 H71A 0.99 . ?
C71 H71B 0.99 . ?
C72 N73 1.497(3) . ?
C72 H72A 0.99 . ?
C72 H72B 0.99 . ?
N73 C74 1.499(2) . ?
N73 C96 1.504(2) . ?
C74 C75 1.520(3) . ?
C74 H74A 0.99 . ?
C74 H74B 0.99 . ?
C75 H75A 0.99 . ?
C75 H75B 0.99 . ?
O81 C82 1.343(2) . ?
C82 C95 1.407(3) . ?
C82 C83 1.423(3) . ?
C83 C88 1.399(3) . ?
C83 C84 1.538(3) . ?
C84 C86 1.535(3) . ?
C84 C85 1.541(3) . ?
C84 C87 1.541(3) . ?
C85 H85A 0.98 . ?
C85 H85B 0.98 . ?
C85 H85C 0.98 . ?
C86 H86A 0.98 . ?
C86 H86B 0.98 . ?
C86 H86C 0.98 . ?
C87 H87A 0.98 . ?
C87 H87B 0.98 . ?
C87 H87C 0.98 . ?
C88 C89 1.402(3) . ?
C88 H88 0.95 . ?
C89 C94 1.395(3) . ?
C89 C90 1.535(3) . ?
C90 C93 1.532(3) . ?
C90 C92 1.538(3) . ?
C90 C91 1.538(3) . ?
C91 H91A 0.98 . ?
C91 H91B 0.98 . ?
C91 H91C 0.98 . ?
C92 H92A 0.98 . ?
C92 H92B 0.98 . ?
C92 H92C 0.98 . ?
C93 H93A 0.98 . ?
C93 H93B 0.98 . ?
C93 H93C 0.98 . ?
C94 C95 1.398(3) . ?
C94 H94 0.95 . ?
C95 C96 1.512(3) . ?
C96 H96A 0.99 . ?
C96 H96B 0.99 . ?

loop_
_geom_torsion_atom_site_label_1
_geom_torsion_atom_site_label_2
_geom_torsion_atom_site_label_3
_geom_torsion_atom_site_label_4
_geom_torsion
_geom_torsion_site_symmetry_1
_geom_torsion_site_symmetry_2
_geom_torsion_site_symmetry_3
_geom_torsion_site_symmetry_4
_geom_torsion_publ_flag
O31 Zn1 C1 C2 -58.0(2) . . . . ?
N23 Zn1 C1 C2 161.20(14) . . . . ?
O11 Zn1 C1 C2 65.13(18) . . . . ?
O31 Zn1 O11 C25 -80.41(12) . . . . ?
C1 Zn1 O11 C25 142.03(13) . . . . ?
N23 Zn1 O11 C25 12.15(12) . . . . ?
O31 Zn1 O11 C12 127.59(15) . . . . ?
C1 Zn1 O11 C12 -9.97(17) . . . . ?
N23 Zn1 O11 C12 -139.85(16) . . . . ?
C25 O11 C12 C13 -81.4(2) . . . . ?
Zn1 O11 C12 C13 69.2(2) . . . . ?
O11 C12 C13 O14 75.5(2) . . . . ?
C12 C13 O14 C15 167.60(17) . . . . ?
C13 O14 C15 C16 87.5(2) . . . . ?
O14 C15 C16 O17 68.3(2) . . . . ?
C15 C16 O17 C18 -175.92(17) . . . . ?
C16 O17 C18 C19 68.9(2) . . . . ?
O17 C18 C19 O20 58.0(3) . . . . ?
C18 C19 O20 C21 -166.66(19) . . . . ?
C19 O20 C21 C22 -175.42(18) . . . . ?
O20 C21 C22 N23 -82.3(2) . . . . ?
C21 C22 N23 C46 -175.40(17) . . . . ?
C21 C22 N23 C24 66.3(2) . . . . ?
C21 C22 N23 Zn1 -56.9(2) . . . . ?
O31 Zn1 N23 C22 -119.39(13) . . . . ?
C1 Zn1 N23 C22 30.51(17) . . . . ?
O11 Zn1 N23 C22 140.57(13) . . . . ?
O31 Zn1 N23 C46 -0.71(12) . . . . ?
C1 Zn1 N23 C46 149.19(13) . . . . ?
O11 Zn1 N23 C46 -100.75(12) . . . . ?
O31 Zn1 N23 C24 115.54(12) . . . . ?
C1 Zn1 N23 C24 -94.57(15) . . . . ?
O11 Zn1 N23 C24 15.49(12) . . . . ?
C22 N23 C24 C25 -169.42(16) . . . . ?
C46 N23 C24 C25 73.62(19) . . . . ?
Zn1 N23 C24 C25 -40.86(18) . . . . ?
C12 O11 C25 C24 118.45(18) . . . . ?
Zn1 O11 C25 C24 -37.14(17) . . . . ?
N23 C24 C25 O11 53.2(2) . . . . ?
C1 Zn1 O31 C32 -97.03(15) . . . . ?
N23 Zn1 O31 C32 54.11(13) . . . . ?
O11 Zn1 O31 C32 135.60(12) . . . . ?
Zn1 O31 C32 C45 -57.7(2) . . . . ?
Zn1 O31 C32 C33 122.66(17) . . . . ?
O31 C32 C33 C38 179.42(18) . . . . ?
C45 C32 C33 C38 -0.2(3) . . . . ?
O31 C32 C33 C34 1.8(3) . . . . ?
C45 C32 C33 C34 -177.86(18) . . . . ?
C38 C33 C34 C36 -113.5(2) . . . . ?
C32 C33 C34 C36 64.1(2) . . . . ?
C38 C33 C34 C35 125.7(2) . . . . ?
C32 C33 C34 C35 -56.7(2) . . . . ?
C38 C33 C34 C37 5.6(3) . . . . ?
C32 C33 C34 C37 -176.79(19) . . . . ?
C32 C33 C38 C39 1.5(3) . . . . ?
C34 C33 C38 C39 179.11(18) . . . . ?
C33 C38 C39 C44 -1.5(3) . . . . ?
C33 C38 C39 C40 179.37(19) . . . . ?
C44 C39 C40 C43 8.7(3) . . . . ?
C38 C39 C40 C43 -172.29(18) . . . . ?
C44 C39 C40 C41 -111.7(2) . . . . ?
C38 C39 C40 C41 67.3(2) . . . . ?
C44 C39 C40 C42 128.5(2) . . . . ?
C38 C39 C40 C42 -52.5(2) . . . . ?
C38 C39 C44 C45 0.3(3) . . . . ?
C40 C39 C44 C45 179.41(18) . . . . ?
C39 C44 C45 C32 0.8(3) . . . . ?
C39 C44 C45 C46 -175.53(19) . . . . ?
O31 C32 C45 C44 179.48(18) . . . . ?
C33 C32 C45 C44 -0.9(3) . . . . ?
O31 C32 C45 C46 -4.0(3) . . . . ?
C33 C32 C45 C46 175.58(18) . . . . ?
C22 N23 C46 C45 73.0(2) . . . . ?
C24 N23 C46 C45 -167.29(16) . . . . ?
Zn1 N23 C46 C45 -52.19(18) . . . . ?
C44 C45 C46 N23 -114.3(2) . . . . ?
C32 C45 C46 N23 69.2(2) . . . . ?
O81 Zn2 C51 C52 -51.2(2) . . . . ?
N73 Zn2 C51 C52 99.6(2) . . . . ?
O61 Zn2 C51 C52 -170.93(18) . . . . ?
O81 Zn2 O61 C75 91.66(13) . . . . ?
C51 Zn2 O61 C75 -131.23(13) . . . . ?
N73 Zn2 O61 C75 -0.79(12) . . . . ?
O81 Zn2 O61 C62 -119.90(14) . . . . ?
C51 Zn2 O61 C62 17.21(16) . . . . ?
N73 Zn2 O61 C62 147.65(15) . . . . ?
C75 O61 C62 C63 75.0(2) . . . . ?
Zn2 O61 C62 C63 -72.5(2) . . . . ?
O61 C62 C63 O64 -82.1(2) . . . . ?
C62 C63 O64 C65 -174.12(16) . . . . ?
C63 O64 C65 C66 -94.4(2) . . . . ?
O64 C65 C66 O67 60.0(2) . . . . ?
C65 C66 O67 C68 174.41(17) . . . . ?
C66 O67 C68 C69 152.56(17) . . . . ?
O67 C68 C69 O70 -66.8(2) . . . . ?
C68 C69 O70 C71 167.51(17) . . . . ?
C69 O70 C71 C72 -170.37(16) . . . . ?
O70 C71 C72 N73 71.5(2) . . . . ?
C71 C72 N73 C74 -79.4(2) . . . . ?
C71 C72 N73 C96 161.08(17) . . . . ?
C71 C72 N73 Zn2 41.8(2) . . . . ?
O81 Zn2 N73 C72 112.28(13) . . . . ?
C51 Zn2 N73 C72 -45.65(17) . . . . ?
O61 Zn2 N73 C72 -146.93(13) . . . . ?
O81 Zn2 N73 C74 -124.61(12) . . . . ?
C51 Zn2 N73 C74 77.46(15) . . . . ?
O61 Zn2 N73 C74 -23.82(12) . . . . ?
O81 Zn2 N73 C96 -8.10(12) . . . . ?
C51 Zn2 N73 C96 -166.03(12) . . . . ?
O61 Zn2 N73 C96 92.69(11) . . . . ?
C72 N73 C74 C75 174.44(16) . . . . ?
C96 N73 C74 C75 -67.2(2) . . . . ?
Zn2 N73 C74 C75 46.65(18) . . . . ?
C62 O61 C75 C74 -125.67(17) . . . . ?
Zn2 O61 C75 C74 25.20(18) . . . . ?
N73 C74 C75 O61 -48.7(2) . . . . ?
C51 Zn2 O81 C82 111.94(15) . . . . ?
N73 Zn2 O81 C82 -46.59(14) . . . . ?
O61 Zn2 O81 C82 -126.73(13) . . . . ?
Zn2 O81 C82 C95 55.2(2) . . . . ?
Zn2 O81 C82 C83 -126.81(17) . . . . ?
O81 C82 C83 C88 -179.44(18) . . . . ?
C95 C82 C83 C88 -1.5(3) . . . . ?
O81 C82 C83 C84 1.4(3) . . . . ?
C95 C82 C83 C84 179.38(18) . . . . ?
C88 C83 C84 C86 119.1(2) . . . . ?
C82 C83 C84 C86 -61.8(2) . . . . ?
C88 C83 C84 C85 -120.1(2) . . . . ?
C82 C83 C84 C85 59.0(3) . . . . ?
C88 C83 C84 C87 -0.6(3) . . . . ?
C82 C83 C84 C87 178.5(2) . . . . ?
C82 C83 C88 C89 -0.4(3) . . . . ?
C84 C83 C88 C89 178.75(19) . . . . ?
C83 C88 C89 C94 1.4(3) . . . . ?
C83 C88 C89 C90 -179.87(19) . . . . ?
C94 C89 C90 C93 -12.7(3) . . . . ?
C88 C89 C90 C93 168.64(19) . . . . ?
C94 C89 C90 C92 -132.4(2) . . . . ?
C88 C89 C90 C92 49.0(3) . . . . ?
C94 C89 C90 C91 107.6(2) . . . . ?
C88 C89 C90 C91 -71.1(2) . . . . ?
C88 C89 C94 C95 -0.5(3) . . . . ?
C90 C89 C94 C95 -179.17(18) . . . . ?
C89 C94 C95 C82 -1.4(3) . . . . ?
C89 C94 C95 C96 176.56(19) . . . . ?
O81 C82 C95 C94 -179.59(18) . . . . ?
C83 C82 C95 C94 2.4(3) . . . . ?
O81 C82 C95 C96 2.4(3) . . . . ?
C83 C82 C95 C96 -175.65(18) . . . . ?
C72 N73 C96 C95 -68.5(2) . . . . ?
C74 N73 C96 C95 171.93(16) . . . . ?
Zn2 N73 C96 C95 57.92(17) . . . . ?
C94 C95 C96 N73 113.9(2) . . . . ?
C82 C95 C96 N73 -68.1(2) . . . . ?
